data_7203898
loop_
_publ_author_name
'von Hirschheydt, Thomas'
'Wolfart, Volker'
'Gleiter, Rolf'
'Irngartinger, Hermann'
'Oeser, Thomas'
'Rominger, Frank'
'Eisentr\"ager, Frank'

_publ_section_title
;
 A short survey of bicyclic diamines&#x200A;--&#x200A;syntheses and
 properties of N,N'-bridged-1,10-diazabicyclooctadeca-5,14-diynes
;
_journal_issue 2
_journal_name_full 'Journal of the Chemical Society, Perkin Transactions 2'
_journal_page_first 175
_journal_paper_doi 10.1039/a907609c
_journal_year 2000
_chemical_formula_sum 'C21 H34 N2'
_chemical_formula_weight 314.50
_chemical_name_systematic
;
 1,10-Diazabicyclo[8.8.5]tricosa-5,14-diyne (37)
;
_space_group_IT_number 15
_symmetry_cell_setting monoclinic
_symmetry_space_group_name_Hall '-C 2yc'
_symmetry_space_group_name_H-M 'C 1 2/c 1'
_atom_sites_solution_hydrogens geom
_atom_sites_solution_primary direct
_atom_sites_solution_secondary difmap
_audit_creation_method SHELXL-97
_cell_angle_alpha 90.00
_cell_angle_beta 91.13(3)
_cell_angle_gamma 90.00
_cell_formula_units_Z 12
_cell_length_a 30.666(14)
_cell_length_b 12.356(2)
_cell_length_c 15.188(7)
_cell_measurement_temperature 223(2)
_cell_volume 5754(4)
_computing_structure_refinement 'SHELXL-97 (Sheldrick, 1997)'
_computing_structure_solution 'SHELXS-97 (Sheldrick, 1990)'
_diffrn_ambient_temperature 223(2)
_diffrn_measured_fraction_theta_full 0.477
_diffrn_measured_fraction_theta_max 0.477
_diffrn_measurement_device_type NONIUS_CAD4
_diffrn_measurement_method \w2\q
_diffrn_radiation_monochromator graphite
_diffrn_radiation_source 'fine-focus sealed tube'
_diffrn_radiation_type MoK\a
_diffrn_radiation_wavelength 0.71073
_diffrn_reflns_av_R_equivalents 0.0125
_diffrn_reflns_av_sigmaI/netI 0.0278
_diffrn_reflns_limit_h_max 40
_diffrn_reflns_limit_h_min 0
_diffrn_reflns_limit_k_max 16
_diffrn_reflns_limit_k_min 0
_diffrn_reflns_limit_l_max 20
_diffrn_reflns_limit_l_min -20
_diffrn_reflns_number 7036
_diffrn_reflns_theta_full 27.97
_diffrn_reflns_theta_max 27.97
_diffrn_reflns_theta_min 2.22
_diffrn_standards_decay_% 1
_diffrn_standards_interval_count 100
_diffrn_standards_interval_time 60
_diffrn_standards_number 3
_exptl_absorpt_coefficient_mu 0.063
_exptl_absorpt_correction_T_max 0.9692
_exptl_absorpt_correction_T_min 0.9692
_exptl_absorpt_correction_type none
_exptl_crystal_density_diffrn 1.089
_exptl_crystal_density_method 'not measured'
_exptl_crystal_F_000 2088
_exptl_crystal_size_max 0.50
_exptl_crystal_size_mid 0.50
_exptl_crystal_size_min 0.50
_refine_diff_density_max 0.382
_refine_diff_density_min -0.361
_refine_diff_density_rms 0.047
_refine_ls_extinction_method none
_refine_ls_goodness_of_fit_ref 1.029
_refine_ls_hydrogen_treatment ride
_refine_ls_matrix_type full
_refine_ls_number_parameters 366
_refine_ls_number_reflns 6913
_refine_ls_number_restraints 0
_refine_ls_restrained_S_all 1.029
_refine_ls_R_factor_all 0.0910
_refine_ls_R_factor_gt 0.0499
_refine_ls_shift/su_max 0.000
_refine_ls_shift/su_mean 0.000
_refine_ls_structure_factor_coef Fsqd
_refine_ls_weighting_details 'w=1/[\s^2^(Fo^2^)+(0.0804P)^2^+2.0764P] where P=(Fo^2^+2Fc^2^)/3'
_refine_ls_weighting_scheme calc
_refine_ls_wR_factor_gt 0.1331
_refine_ls_wR_factor_ref 0.1515
_reflns_number_gt 4646
_reflns_number_total 6913
_reflns_threshold_expression >2sigma(I)
_cod_data_source_file a907609c.txt
_cod_data_source_block 739hbi
_cod_depositor_comments
;
The following automatic conversions were performed:

'_refine_ls_weighting_scheme' value 'calc
w=1/[\s^2^(Fo^2^)+(0.0804P)^2^+2.0764P] where P=(Fo^2^+2Fc^2^)/3' was
changed to 'calc'. New tag '_refine_ls_weighting_details' was
created. The value of the new tag was set to
'w=1/[\s^2^(Fo^2^)+(0.0804P)^2^+2.0764P] where P=(Fo^2^+2Fc^2^)/3'.

Automatic conversion script
Id: cif_fix_values 3143 2015-03-26 13:38:13Z robertas 
;
_cod_original_sg_symbol_H-M C2/c
_cod_database_code 7203898

loop_
_symmetry_equiv_pos_as_xyz
'x, y, z'
'-x, y, -z+1/2'
'x+1/2, y+1/2, z'
'-x+1/2, y+1/2, -z+1/2'
'-x, -y, -z'
'x, -y, z-1/2'
'-x+1/2, -y+1/2, -z'
'x+1/2, -y+1/2, z-1/2'

loop_
_atom_site_label
_atom_site_type_symbol
_atom_site_fract_x
_atom_site_fract_y
_atom_site_fract_z
_atom_site_U_iso_or_equiv
_atom_site_adp_type
_atom_site_occupancy
_atom_site_calc_flag
_atom_site_refinement_flags
_atom_site_disorder_assembly
_atom_site_disorder_group
N1 N 0.24159(4) 0.48046(9) 0.13261(7) 0.0349(3) Uani 1 d . . .
N10 N 0.39957(4) 0.56073(10) -0.00338(8) 0.0380(3) Uani 1 d . . .
C2 C 0.24537(5) 0.39717(12) 0.20089(9) 0.0390(3) Uani 1 d . . .
H2A H 0.2340 0.3285 0.1777 0.047 Uiso 1 calc R . .
H2B H 0.2277 0.4179 0.2512 0.047 Uiso 1 calc R . .
C3 C 0.29237(5) 0.38208(12) 0.23133(9) 0.0387(3) Uani 1 d . . .
H3A H 0.2934 0.3357 0.2837 0.046 Uiso 1 calc R . .
H3B H 0.3049 0.4525 0.2475 0.046 Uiso 1 calc R . .
C4 C 0.31940(4) 0.33073(12) 0.15895(9) 0.0390(3) Uani 1 d . . .
H4A H 0.3163 0.2519 0.1624 0.047 Uiso 1 calc R . .
H4B H 0.3074 0.3539 0.1017 0.047 Uiso 1 calc R . .
C5 C 0.36582(5) 0.35747(12) 0.16305(9) 0.0385(3) Uani 1 d . . .
C6 C 0.40299(5) 0.38437(12) 0.16100(9) 0.0421(3) Uani 1 d . . .
C7 C 0.44856(5) 0.41919(15) 0.15806(11) 0.0522(4) Uani 1 d . . .
H7A H 0.4649 0.3664 0.1236 0.063 Uiso 1 calc R . .
H7B H 0.4608 0.4188 0.2181 0.063 Uiso 1 calc R . .
C8 C 0.45526(5) 0.53121(14) 0.11852(11) 0.0488(4) Uani 1 d . . .
H8A H 0.4367 0.5826 0.1496 0.059 Uiso 1 calc R . .
H8B H 0.4856 0.5528 0.1295 0.059 Uiso 1 calc R . .
C9 C 0.44543(5) 0.54123(14) 0.02038(10) 0.0458(4) Uani 1 d . . .
H9A H 0.4629 0.6007 -0.0030 0.055 Uiso 1 calc R . .
H9B H 0.4548 0.4745 -0.0085 0.055 Uiso 1 calc R . .
C11 C 0.39175(5) 0.54158(14) -0.09783(10) 0.0477(4) Uani 1 d . . .
H11A H 0.4137 0.5815 -0.1307 0.057 Uiso 1 calc R . .
H11B H 0.3632 0.5717 -0.1143 0.057 Uiso 1 calc R . .
C12 C 0.39290(5) 0.42450(15) -0.12647(10) 0.0506(4) Uani 1 d . . .
H12A H 0.4228 0.3973 -0.1188 0.061 Uiso 1 calc R . .
H12B H 0.3853 0.4206 -0.1894 0.061 Uiso 1 calc R . .
C13 C 0.36226(5) 0.35123(13) -0.07631(10) 0.0469(4) Uani 1 d . . .
H13A H 0.3640 0.2780 -0.1008 0.056 Uiso 1 calc R . .
H13B H 0.3723 0.3476 -0.0147 0.056 Uiso 1 calc R . .
C14 C 0.31667(5) 0.38602(12) -0.07886(9) 0.0418(3) Uani 1 d . . .
C15 C 0.27945(5) 0.41362(12) -0.07676(9) 0.0398(3) Uani 1 d . . .
C16 C 0.23342(5) 0.44361(13) -0.07473(9) 0.0426(3) Uani 1 d . . .
H16A H 0.2196 0.4226 -0.1309 0.051 Uiso 1 calc R . .
H16B H 0.2314 0.5225 -0.0700 0.051 Uiso 1 calc R . .
C17 C 0.20742(4) 0.39286(12) 0.00049(9) 0.0395(3) Uani 1 d . . .
H17A H 0.1785 0.3721 -0.0224 0.047 Uiso 1 calc R . .
H17B H 0.2223 0.3268 0.0203 0.047 Uiso 1 calc R . .
C18 C 0.20189(4) 0.46719(13) 0.07895(9) 0.0419(3) Uani 1 d . . .
H18A H 0.1923 0.5384 0.0577 0.050 Uiso 1 calc R . .
H18B H 0.1789 0.4382 0.1160 0.050 Uiso 1 calc R . .
C19 C 0.24615(5) 0.59043(12) 0.16782(9) 0.0417(3) Uani 1 d . . .
H19A H 0.2626 0.5880 0.2237 0.050 Uiso 1 calc R . .
H19B H 0.2172 0.6201 0.1794 0.050 Uiso 1 calc R . .
C20 C 0.26941(5) 0.66363(12) 0.10385(10) 0.0425(3) Uani 1 d . . .
H20A H 0.2677 0.7385 0.1248 0.051 Uiso 1 calc R . .
H20B H 0.2544 0.6600 0.0463 0.051 Uiso 1 calc R . .
C21 C 0.31711(5) 0.63311(12) 0.09302(10) 0.0415(3) Uani 1 d . . .
H21A H 0.3327 0.6454 0.1490 0.050 Uiso 1 calc R . .
H21B H 0.3189 0.5557 0.0795 0.050 Uiso 1 calc R . .
C22 C 0.33963(5) 0.69591(12) 0.02144(10) 0.0453(3) Uani 1 d . . .
H22A H 0.3353 0.7735 0.0315 0.054 Uiso 1 calc R . .
H22B H 0.3259 0.6778 -0.0355 0.054 Uiso 1 calc R . .
C23 C 0.38826(5) 0.67329(12) 0.01709(11) 0.0468(4) Uani 1 d . . .
H23A H 0.4008 0.7204 -0.0278 0.056 Uiso 1 calc R . .
H23B H 0.4019 0.6926 0.0739 0.056 Uiso 1 calc R . .
N1A N 0.41869(5) -0.00741(12) 0.18568(10) 0.0585(4) Uani 1 d . . .
C2A C 0.38459(9) 0.0625(3) 0.2297(2) 0.0429(6) Uani 0.50 d P A 1
H2C H 0.3753 0.1206 0.1897 0.051 Uiso 0.50 calc PR A 1
H2D H 0.3590 0.0185 0.2433 0.051 Uiso 0.50 calc PR A 1
C2B C 0.40362(12) 0.0108(3) 0.2771(2) 0.0570(9) Uani 0.50 d P A 2
H2E H 0.3739 -0.0178 0.2801 0.068 Uiso 0.50 calc PR A 2
H2F H 0.4219 -0.0341 0.3162 0.068 Uiso 0.50 calc PR A 2
C3A C 0.40308(6) 0.1092(2) 0.31137(12) 0.0698(6) Uani 1 d . . .
H3C H 0.4091 0.0498 0.3526 0.084 Uiso 1 calc R B 1
H3D H 0.3807 0.1550 0.3377 0.084 Uiso 1 calc R B 1
C4A C 0.44452(5) 0.17617(14) 0.30333(9) 0.0455(4) Uani 1 d . . .
H4C H 0.4570 0.1620 0.2456 0.055 Uiso 1 calc R . .
H4D H 0.4366 0.2530 0.3052 0.055 Uiso 1 calc R . .
C5A C 0.47792(5) 0.15619(12) 0.37050(9) 0.0404(3) Uani 1 d . . .
C6A C 0.50704(6) 0.13971(16) 0.42081(10) 0.0549(4) Uani 1 d . . .
C7A C 0.53673(16) 0.1068(5) 0.4908(3) 0.0566(12) Uani 0.50 d P C 1
H7C H 0.5276 0.0360 0.5129 0.068 Uiso 0.50 calc PR C 1
H7D H 0.5347 0.1587 0.5394 0.068 Uiso 0.50 calc PR C 1
C8A C 0.58470(16) 0.0995(4) 0.4625(3) 0.0468(10) Uani 0.50 d P . 1
H8C H 0.5908 0.1601 0.4230 0.056 Uiso 0.50 calc PR . 1
H8D H 0.6036 0.1075 0.5148 0.056 Uiso 0.50 calc PR . 1
C9A C 0.40371(14) -0.0051(3) 0.0835(3) 0.0493(9) Uani 0.50 d P . 1
H9C H 0.4175 -0.0655 0.0530 0.059 Uiso 0.50 calc PR . 1
H9D H 0.3721 -0.0156 0.0793 0.059 Uiso 0.50 calc PR . 1
C19A C 0.43113(15) -0.1254(4) 0.1823(3) 0.0590(11) Uani 0.50 d P A 1
H19C H 0.4041 -0.1667 0.1890 0.071 Uiso 0.50 calc PR A 1
H19D H 0.4411 -0.1393 0.1224 0.071 Uiso 0.50 calc PR A 1
C20A C 0.46416(16) -0.1752(4) 0.2436(3) 0.0535(10) Uani 0.50 d P A 1
H20C H 0.4515 -0.1825 0.3021 0.064 Uiso 0.50 calc PR A 1
H20D H 0.4713 -0.2479 0.2225 0.064 Uiso 0.50 calc PR A 1
C7B C 0.54937(18) 0.1429(6) 0.4781(3) 0.0675(15) Uani 0.50 d P C 2
H7E H 0.5659 0.2081 0.4634 0.081 Uiso 0.50 calc PR C 2
H7F H 0.5415 0.1479 0.5402 0.081 Uiso 0.50 calc PR C 2
C8B C 0.57770(17) 0.0468(6) 0.4661(3) 0.0679(16) Uani 0.50 d P . 2
H8E H 0.5596 -0.0177 0.4744 0.082 Uiso 0.50 calc PR . 2
H8F H 0.5997 0.0473 0.5137 0.082 Uiso 0.50 calc PR . 2
C9B C 0.39873(12) 0.0331(4) 0.1195(3) 0.0584(10) Uani 0.50 d P . 2
H9E H 0.3881 0.1046 0.1370 0.070 Uiso 0.50 calc PR . 2
H9F H 0.3730 -0.0118 0.1074 0.070 Uiso 0.50 calc PR . 2
C19B C 0.41318(14) -0.1174(3) 0.2123(3) 0.0517(9) Uani 0.50 d P A 2
H19E H 0.3910 -0.1528 0.1751 0.062 Uiso 0.50 calc PR A 2
H19F H 0.4039 -0.1207 0.2736 0.062 Uiso 0.50 calc PR A 2
C20B C 0.45697(16) -0.1731(4) 0.2026(3) 0.0522(10) Uani 0.50 d P A 2
H20E H 0.4626 -0.1794 0.1395 0.063 Uiso 0.50 calc PR A 2
H20F H 0.4542 -0.2469 0.2256 0.063 Uiso 0.50 calc PR A 2
C21A C 0.5000 -0.1176(2) 0.2500 0.0726(9) Uani 1 d S . .
H21C H 0.4982 -0.0708 0.3019 0.087 Uiso 0.50 calc PR D 1
H21D H 0.5018 -0.0708 0.1981 0.087 Uiso 0.50 calc PR D 1

loop_
_atom_site_aniso_label
_atom_site_aniso_U_11
_atom_site_aniso_U_22
_atom_site_aniso_U_33
_atom_site_aniso_U_23
_atom_site_aniso_U_13
_atom_site_aniso_U_12
N1 0.0358(6) 0.0385(6) 0.0304(5) -0.0015(4) 0.0005(4) 0.0022(5)
N10 0.0341(6) 0.0413(6) 0.0389(6) 0.0026(5) 0.0030(5) -0.0017(5)
C2 0.0393(7) 0.0455(8) 0.0323(6) 0.0017(6) 0.0025(5) -0.0049(6)
C3 0.0424(7) 0.0445(8) 0.0290(6) 0.0044(5) -0.0022(5) -0.0035(6)
C4 0.0409(7) 0.0387(7) 0.0371(7) -0.0009(6) -0.0060(6) 0.0009(6)
C5 0.0431(8) 0.0393(7) 0.0330(7) 0.0022(5) -0.0031(5) 0.0060(6)
C6 0.0428(8) 0.0465(8) 0.0368(7) 0.0051(6) -0.0029(6) 0.0068(6)
C7 0.0359(8) 0.0684(11) 0.0523(9) 0.0094(8) -0.0033(6) 0.0069(7)
C8 0.0346(7) 0.0595(10) 0.0521(9) -0.0040(7) -0.0012(6) -0.0064(7)
C9 0.0335(7) 0.0558(9) 0.0484(8) 0.0017(7) 0.0065(6) -0.0026(6)
C11 0.0487(9) 0.0570(9) 0.0376(7) 0.0061(7) 0.0050(6) -0.0075(7)
C12 0.0445(8) 0.0665(11) 0.0410(8) -0.0065(7) 0.0085(6) -0.0015(7)
C13 0.0473(8) 0.0476(9) 0.0459(8) -0.0022(7) 0.0023(6) 0.0029(7)
C14 0.0476(8) 0.0439(8) 0.0341(7) 0.0014(6) 0.0032(6) -0.0064(6)
C15 0.0469(8) 0.0428(8) 0.0296(6) 0.0015(6) 0.0026(5) -0.0076(6)
C16 0.0447(8) 0.0501(8) 0.0329(7) 0.0035(6) -0.0035(6) 0.0006(7)
C17 0.0327(7) 0.0497(8) 0.0358(7) -0.0006(6) -0.0031(5) -0.0032(6)
C18 0.0331(7) 0.0543(9) 0.0383(7) -0.0011(6) -0.0001(5) 0.0069(6)
C19 0.0434(8) 0.0430(8) 0.0390(7) -0.0062(6) 0.0076(6) 0.0041(6)
C20 0.0460(8) 0.0357(7) 0.0459(8) -0.0022(6) 0.0044(6) 0.0071(6)
C21 0.0438(8) 0.0382(7) 0.0427(7) 0.0048(6) 0.0021(6) 0.0030(6)
C22 0.0490(8) 0.0370(7) 0.0502(8) 0.0076(6) 0.0051(7) 0.0034(6)
C23 0.0458(8) 0.0380(8) 0.0570(9) 0.0051(7) 0.0050(7) -0.0050(6)
N1A 0.0754(10) 0.0459(8) 0.0546(8) -0.0108(6) 0.0145(7) 0.0000(7)
C2A 0.0299(13) 0.0515(17) 0.0471(16) 0.0015(14) -0.0037(12) 0.0018(12)
C2B 0.0499(19) 0.075(2) 0.0458(18) -0.0111(17) 0.0073(15) -0.0122(18)
C3A 0.0459(10) 0.1110(17) 0.0529(10) -0.0279(11) 0.0146(8) -0.0145(10)
C4A 0.0463(8) 0.0572(9) 0.0331(7) -0.0041(6) 0.0054(6) 0.0033(7)
C5A 0.0458(8) 0.0413(8) 0.0345(7) -0.0008(6) 0.0084(6) -0.0032(6)
C6A 0.0527(10) 0.0764(12) 0.0359(8) 0.0010(8) 0.0045(7) 0.0026(8)
C7A 0.043(3) 0.086(4) 0.0400(19) 0.016(2) -0.0020(17) -0.017(2)
C8A 0.038(2) 0.062(3) 0.0394(19) 0.0065(19) -0.0075(14) -0.0156(19)
C9A 0.056(2) 0.052(2) 0.039(2) -0.0178(17) -0.0173(18) 0.0053(16)
C19A 0.045(3) 0.059(2) 0.073(3) -0.020(2) -0.013(2) -0.008(2)
C20A 0.062(3) 0.0370(19) 0.061(3) -0.007(2) -0.005(2) -0.0115(17)
C7B 0.058(3) 0.108(5) 0.037(2) -0.010(3) -0.006(2) -0.026(3)
C8B 0.044(2) 0.127(5) 0.033(2) 0.015(3) -0.0094(17) -0.016(3)
C9B 0.0368(17) 0.100(4) 0.038(2) -0.004(2) -0.0076(15) 0.009(2)
C19B 0.047(2) 0.0398(19) 0.068(3) 0.0006(18) -0.0085(18) -0.0055(18)
C20B 0.065(3) 0.0331(17) 0.058(3) -0.005(2) -0.018(2) 0.0019(17)
C21A 0.119(3) 0.0429(13) 0.0546(15) 0.000 -0.0375(15) 0.000

loop_
_atom_type_symbol
_atom_type_description
_atom_type_scat_dispersion_real
_atom_type_scat_dispersion_imag
_atom_type_scat_source
C C 0.0033 0.0016 'International Tables Vol C Tables 4.2.6.8 and 6.1.1.4'
H H 0.0000 0.0000 'International Tables Vol C Tables 4.2.6.8 and 6.1.1.4'
N N 0.0061 0.0033 'International Tables Vol C Tables 4.2.6.8 and 6.1.1.4'

loop_
_geom_angle_atom_site_label_1
_geom_angle_atom_site_label_2
_geom_angle_atom_site_label_3
_geom_angle
_geom_angle_site_symmetry_1
_geom_angle_site_symmetry_3
_geom_angle_publ_flag
C18 N1 C2 111.70(11) . . ?
C18 N1 C19 112.32(11) . . ?
C2 N1 C19 112.80(11) . . ?
C9 N10 C23 109.46(12) . . ?
C9 N10 C11 110.57(12) . . ?
C23 N10 C11 108.95(12) . . ?
N1 C2 C3 111.34(11) . . ?
N1 C2 H2A 109.4 . . ?
C3 C2 H2A 109.4 . . ?
N1 C2 H2B 109.4 . . ?
C3 C2 H2B 109.4 . . ?
H2A C2 H2B 108.0 . . ?
C2 C3 C4 110.95(11) . . ?
C2 C3 H3A 109.4 . . ?
C4 C3 H3A 109.4 . . ?
C2 C3 H3B 109.4 . . ?
C4 C3 H3B 109.4 . . ?
H3A C3 H3B 108.0 . . ?
C5 C4 C3 114.66(12) . . ?
C5 C4 H4A 108.6 . . ?
C3 C4 H4A 108.6 . . ?
C5 C4 H4B 108.6 . . ?
C3 C4 H4B 108.6 . . ?
H4A C4 H4B 107.6 . . ?
C6 C5 C4 174.94(15) . . ?
C5 C6 C7 179.11(16) . . ?
C6 C7 C8 114.52(13) . . ?
C6 C7 H7A 108.6 . . ?
C8 C7 H7A 108.6 . . ?
C6 C7 H7B 108.6 . . ?
C8 C7 H7B 108.6 . . ?
H7A C7 H7B 107.6 . . ?
C9 C8 C7 115.77(14) . . ?
C9 C8 H8A 108.3 . . ?
C7 C8 H8A 108.3 . . ?
C9 C8 H8B 108.3 . . ?
C7 C8 H8B 108.3 . . ?
H8A C8 H8B 107.4 . . ?
N10 C9 C8 115.20(12) . . ?
N10 C9 H9A 108.5 . . ?
C8 C9 H9A 108.5 . . ?
N10 C9 H9B 108.5 . . ?
C8 C9 H9B 108.5 . . ?
H9A C9 H9B 107.5 . . ?
N10 C11 C12 115.53(13) . . ?
N10 C11 H11A 108.4 . . ?
C12 C11 H11A 108.4 . . ?
N10 C11 H11B 108.4 . . ?
C12 C11 H11B 108.4 . . ?
H11A C11 H11B 107.5 . . ?
C11 C12 C13 114.06(13) . . ?
C11 C12 H12A 108.7 . . ?
C13 C12 H12A 108.7 . . ?
C11 C12 H12B 108.7 . . ?
C13 C12 H12B 108.7 . . ?
H12A C12 H12B 107.6 . . ?
C14 C13 C12 114.31(14) . . ?
C14 C13 H13A 108.7 . . ?
C12 C13 H13A 108.7 . . ?
C14 C13 H13B 108.7 . . ?
C12 C13 H13B 108.7 . . ?
H13A C13 H13B 107.6 . . ?
C15 C14 C13 176.91(15) . . ?
C14 C15 C16 178.06(16) . . ?
C15 C16 C17 115.31(12) . . ?
C15 C16 H16A 108.4 . . ?
C17 C16 H16A 108.4 . . ?
C15 C16 H16B 108.4 . . ?
C17 C16 H16B 108.4 . . ?
H16A C16 H16B 107.5 . . ?
C18 C17 C16 113.83(13) . . ?
C18 C17 H17A 108.8 . . ?
C16 C17 H17A 108.8 . . ?
C18 C17 H17B 108.8 . . ?
C16 C17 H17B 108.8 . . ?
H17A C17 H17B 107.7 . . ?
N1 C18 C17 113.67(11) . . ?
N1 C18 H18A 108.8 . . ?
C17 C18 H18A 108.8 . . ?
N1 C18 H18B 108.8 . . ?
C17 C18 H18B 108.8 . . ?
H18A C18 H18B 107.7 . . ?
N1 C19 C20 111.22(11) . . ?
N1 C19 H19A 109.4 . . ?
C20 C19 H19A 109.4 . . ?
N1 C19 H19B 109.4 . . ?
C20 C19 H19B 109.4 . . ?
H19A C19 H19B 108.0 . . ?
C19 C20 C21 112.74(12) . . ?
C19 C20 H20A 109.0 . . ?
C21 C20 H20A 109.0 . . ?
C19 C20 H20B 109.0 . . ?
C21 C20 H20B 109.0 . . ?
H20A C20 H20B 107.8 . . ?
C22 C21 C20 113.80(12) . . ?
C22 C21 H21A 108.8 . . ?
C20 C21 H21A 108.8 . . ?
C22 C21 H21B 108.8 . . ?
C20 C21 H21B 108.8 . . ?
H21A C21 H21B 107.7 . . ?
C21 C22 C23 113.51(13) . . ?
C21 C22 H22A 108.9 . . ?
C23 C22 H22A 108.9 . . ?
C21 C22 H22B 108.9 . . ?
C23 C22 H22B 108.9 . . ?
H22A C22 H22B 107.7 . . ?
N10 C23 C22 114.79(12) . . ?
N10 C23 H23A 108.6 . . ?
C22 C23 H23A 108.6 . . ?
N10 C23 H23B 108.6 . . ?
C22 C23 H23B 108.6 . . ?
H23A C23 H23B 107.5 . . ?
C9B N1A C19B 122.8(3) . . ?
C9B N1A C2B 121.7(3) . . ?
C19B N1A C2B 80.8(3) . . ?
C9B N1A C19A 118.2(3) . . ?
C19B N1A C19A 28.6(2) . . ?
C2B N1A C19A 105.1(3) . . ?
C9B N1A C2A 78.4(3) . . ?
C19B N1A C2A 109.2(2) . . ?
C2B N1A C2A 43.57(19) . . ?
C19A N1A C2A 137.7(3) . . ?
C9B N1A C9A 26.6(2) . . ?
C19B N1A C9A 104.9(3) . . ?
C2B N1A C9A 143.9(3) . . ?
C19A N1A C9A 93.0(2) . . ?
C2A N1A C9A 103.2(2) . . ?
C3A C2A N1A 109.7(2) . . ?
C3A C2A H2C 109.7 . . ?
N1A C2A H2C 109.7 . . ?
C3A C2A H2D 109.7 . . ?
N1A C2A H2D 109.7 . . ?
H2C C2A H2D 108.2 . . ?
C3A C2B N1A 120.8(3) . . ?
C3A C2B C19B 168.0(3) . . ?
N1A C2B C19B 48.21(18) . . ?
C3A C2B H2E 107.1 . . ?
N1A C2B H2E 107.1 . . ?
C19B C2B H2E 82.9 . . ?
C3A C2B H2F 107.1 . . ?
N1A C2B H2F 107.1 . . ?
C19B C2B H2F 75.4 . . ?
H2E C2B H2F 106.8 . . ?
C2B C3A C2A 46.8(2) . . ?
C2B C3A C4A 116.8(2) . . ?
C2A C3A C4A 116.99(18) . . ?
C2B C3A H3C 63.9 . . ?
C2A C3A H3C 108.0 . . ?
C4A C3A H3C 108.0 . . ?
C2B C3A H3D 134.9 . . ?
C2A C3A H3D 108.0 . . ?
C4A C3A H3D 108.0 . . ?
H3C C3A H3D 107.3 . . ?
C5A C4A C3A 115.41(15) . . ?
C5A C4A H4C 108.4 . . ?
C3A C4A H4C 108.4 . . ?
C5A C4A H4D 108.4 . . ?
C3A C4A H4D 108.4 . . ?
H4C C4A H4D 107.5 . . ?
C6A C5A C4A 175.65(16) . . ?
C5A C6A C7A 169.1(2) . . ?
C5A C6A C7B 166.8(3) . . ?
C7A C6A C7B 23.7(2) . . ?
C6A C7A C8A 113.7(4) . . ?
C6A C7A H7C 108.8 . . ?
C8A C7A H7C 108.8 . . ?
C6A C7A H7D 108.8 . . ?
C8A C7A H7D 108.8 . . ?
H7C C7A H7D 107.7 . . ?
C9A C8A C7A 114.4(4) 2_655 . ?
C9A C8A H8C 108.7 2_655 . ?
C7A C8A H8C 108.7 . . ?
C9A C8A H8D 108.7 2_655 . ?
C7A C8A H8D 108.7 . . ?
H8C C8A H8D 107.6 . . ?
C8A C9A N1A 113.3(3) 2_655 . ?
C8A C9A H9C 108.9 2_655 . ?
N1A C9A H9C 108.9 . . ?
C8A C9A H9D 108.9 2_655 . ?
N1A C9A H9D 108.9 . . ?
H9C C9A H9D 107.7 . . ?
C20A C19A N1A 123.0(3) . . ?
C20A C19A H19C 106.6 . . ?
N1A C19A H19C 106.6 . . ?
C20A C19A H19D 106.6 . . ?
N1A C19A H19D 106.6 . . ?
H19C C19A H19D 106.5 . . ?
C21A C20A C19A 112.3(4) . . ?
C21A C20A H20C 109.1 . . ?
C19A C20A H20C 109.1 . . ?
C21A C20A H20D 109.1 . . ?
C19A C20A H20D 109.1 . . ?
H20C C20A H20D 107.9 . . ?
C8B C7B C6A 113.4(4) . . ?
C8B C7B H7E 108.9 . . ?
C6A C7B H7E 108.9 . . ?
C8B C7B H7F 108.9 . . ?
C6A C7B H7F 108.9 . . ?
H7E C7B H7F 107.7 . . ?
C7B C8B C9B 119.1(5) . 2_655 ?
C7B C8B H8E 107.5 . . ?
C9B C8B H8E 107.5 2_655 . ?
C7B C8B H8F 107.5 . . ?
C9B C8B H8F 107.5 2_655 . ?
H8E C8B H8F 107.0 . . ?
N1A C9B C8B 119.6(4) . 2_655 ?
N1A C9B H9E 107.4 . . ?
C8B C9B H9E 107.4 2_655 . ?
N1A C9B H9F 107.4 . . ?
C8B C9B H9F 107.4 2_655 . ?
H9E C9B H9F 106.9 . . ?
N1A C19B C20B 107.1(3) . . ?
N1A C19B C2B 51.03(18) . . ?
C20B C19B C2B 125.2(3) . . ?
N1A C19B H19E 110.3 . . ?
C20B C19B H19E 110.3 . . ?
C2B C19B H19E 124.2 . . ?
N1A C19B H19F 110.3 . . ?
C20B C19B H19F 110.3 . . ?
C2B C19B H19F 59.3 . . ?
H19E C19B H19F 108.5 . . ?
C19B C20B C21A 118.2(3) . . ?
C19B C20B H20E 107.8 . . ?
C21A C20B H20E 107.8 . . ?
C19B C20B H20F 107.8 . . ?
C21A C20B H20F 107.8 . . ?
H20E C20B H20F 107.1 . . ?
C20A C21A C20A 114.3(5) . 2_655 ?
C20A C21A C20B 118.1(3) . 2_655 ?
C20A C21A C20B 22.3(2) 2_655 2_655 ?
C20A C21A C20B 22.3(2) . . ?
C20A C21A C20B 118.1(3) 2_655 . ?
C20B C21A C20B 130.6(4) 2_655 . ?
C20A C21A H21C 108.7 . . ?
C20A C21A H21C 108.7 2_655 . ?
C20B C21A H21C 87.2 2_655 . ?
C20B C21A H21C 122.9 . . ?
C20A C21A H21D 108.7 . . ?
C20A C21A H21D 108.7 2_655 . ?
C20B C21A H21D 122.9 2_655 . ?
C20B C21A H21D 87.2 . . ?
H21C C21A H21D 107.6 . . ?

loop_
_geom_bond_atom_site_label_1
_geom_bond_atom_site_label_2
_geom_bond_distance
_geom_bond_site_symmetry_2
_geom_bond_publ_flag
N1 C18 1.4609(18) . ?
N1 C2 1.4640(18) . ?
N1 C19 1.4660(18) . ?
N10 C9 1.4651(19) . ?
N10 C23 1.4681(19) . ?
N10 C11 1.469(2) . ?
C2 C3 1.516(2) . ?
C2 H2A 0.9800 . ?
C2 H2B 0.9800 . ?
C3 C4 1.528(2) . ?
C3 H3A 0.9800 . ?
C3 H3B 0.9800 . ?
C4 C5 1.462(2) . ?
C4 H4A 0.9800 . ?
C4 H4B 0.9800 . ?
C5 C6 1.188(2) . ?
C6 C7 1.464(2) . ?
C7 C8 1.524(2) . ?
C7 H7A 0.9800 . ?
C7 H7B 0.9800 . ?
C8 C9 1.520(2) . ?
C8 H8A 0.9800 . ?
C8 H8B 0.9800 . ?
C9 H9A 0.9800 . ?
C9 H9B 0.9800 . ?
C11 C12 1.511(2) . ?
C11 H11A 0.9800 . ?
C11 H11B 0.9800 . ?
C12 C13 1.520(2) . ?
C12 H12A 0.9800 . ?
C12 H12B 0.9800 . ?
C13 C14 1.462(2) . ?
C13 H13A 0.9800 . ?
C13 H13B 0.9800 . ?
C14 C15 1.192(2) . ?
C15 C16 1.460(2) . ?
C16 C17 1.540(2) . ?
C16 H16A 0.9800 . ?
C16 H16B 0.9800 . ?
C17 C18 1.517(2) . ?
C17 H17A 0.9800 . ?
C17 H17B 0.9800 . ?
C18 H18A 0.9800 . ?
C18 H18B 0.9800 . ?
C19 C20 1.516(2) . ?
C19 H19A 0.9800 . ?
C19 H19B 0.9800 . ?
C20 C21 1.523(2) . ?
C20 H20A 0.9800 . ?
C20 H20B 0.9800 . ?
C21 C22 1.513(2) . ?
C21 H21A 0.9800 . ?
C21 H21B 0.9800 . ?
C22 C23 1.520(2) . ?
C22 H22A 0.9800 . ?
C22 H22B 0.9800 . ?
C23 H23A 0.9800 . ?
C23 H23B 0.9800 . ?
N1A C9B 1.269(4) . ?
N1A C19B 1.429(4) . ?
N1A C2B 1.490(4) . ?
N1A C19A 1.508(5) . ?
N1A C2A 1.521(3) . ?
N1A C9A 1.610(4) . ?
C2A C3A 1.471(3) . ?
C2A H2C 0.9800 . ?
C2A H2D 0.9800 . ?
C2B C3A 1.322(4) . ?
C2B C19B 1.891(6) . ?
C2B H2E 0.9800 . ?
C2B H2F 0.9800 . ?
C3A C4A 1.523(2) . ?
C3A H3C 0.9800 . ?
C3A H3D 0.9800 . ?
C4A C5A 1.453(2) . ?
C4A H4C 0.9800 . ?
C4A H4D 0.9800 . ?
C5A C6A 1.181(2) . ?
C6A C7A 1.444(5) . ?
C6A C7B 1.549(5) . ?
C7A C8A 1.543(7) . ?
C7A H7C 0.9800 . ?
C7A H7D 0.9800 . ?
C8A C9A 1.514(7) 2_655 ?
C8A H8C 0.9800 . ?
C8A H8D 0.9800 . ?
C9A C8A 1.514(7) 2_655 ?
C9A H9C 0.9800 . ?
C9A H9D 0.9800 . ?
C19A C20A 1.494(6) . ?
C19A H19C 0.9800 . ?
C19A H19D 0.9800 . ?
C20A C21A 1.311(5) . ?
C20A H20C 0.9800 . ?
C20A H20D 0.9800 . ?
C7B C8B 1.484(10) . ?
C7B H7E 0.9800 . ?
C7B H7F 0.9800 . ?
C8B C9B 1.510(7) 2_655 ?
C8B H8E 0.9800 . ?
C8B H8F 0.9800 . ?
C9B C8B 1.510(7) 2_655 ?
C9B H9E 0.9800 . ?
C9B H9F 0.9800 . ?
C19B C20B 1.519(6) . ?
C19B H19E 0.9800 . ?
C19B H19F 0.9800 . ?
C20B C21A 1.641(5) . ?
C20B H20E 0.9800 . ?
C20B H20F 0.9800 . ?
C21A C20A 1.311(5) 2_655 ?
C21A C20B 1.641(5) 2_655 ?
C21A H21C 0.9800 . ?
C21A H21D 0.9800 . ?
